data_2230100
loop_
_publ_author_name
'Chen, Kew-Yu'
'Chang, Ming-Jen'
'Fang, Tzu-Chien'

_publ_section_title
;
 (6<i>RS</i>,9<i>SR</i>)-6,7-Dibromo-1,2,3,4-tetrahydro-1,4-methanoanthracene
;
_journal_coeditor_code NR2004
_journal_issue 5
_journal_name_full 'Acta Crystallographica Section E'
_journal_page_first o1147
_journal_paper_doi 10.1107/S1600536811013572
_journal_volume 67
_journal_year 2011
_chemical_formula_iupac 'C15 H12 Br2'
_chemical_formula_moiety 'C15 H12 Br2'
_chemical_formula_sum 'C15 H12 Br2'
_chemical_formula_weight 352.07
_chemical_name_common
;
(6<i>RS</i>,9<i>SR</i>)-6,7-Dibromo-1,2,3,4-tetrahydro-1,4-methanoanthracene
;
_chemical_name_systematic
;
(6<i>RS</i>,9<i>SR</i>)-6,7-
dibromotetracyclo[10.2.1.0^2,11^.0^4,9^]pentadeca-2,4(9),5,7,10-pentaene
;
_space_group_IT_number 15
_symmetry_cell_setting monoclinic
_symmetry_space_group_name_Hall '-C 2yc'
_symmetry_space_group_name_H-M 'C 1 2/c 1'
_atom_sites_solution_hydrogens geom
_atom_sites_solution_primary direct
_atom_sites_solution_secondary difmap
_audit_creation_method SHELXL-97
_cell_angle_alpha 90.00
_cell_angle_beta 111.781(2)
_cell_angle_gamma 90.00
_cell_formula_units_Z 8
_cell_length_a 23.437(3)
_cell_length_b 6.3565(8)
_cell_length_c 18.416(2)
_cell_measurement_reflns_used 2464
_cell_measurement_temperature 297(2)
_cell_measurement_theta_max 25.502
_cell_measurement_theta_min 3.333
_cell_volume 2547.7(5)
_computing_cell_refinement 'SAINT (Bruker, 2001)'
_computing_data_collection 'SMART (Bruker, 2001)'
_computing_data_reduction 'SAINT (Bruker, 2001)'
_computing_molecular_graphics 'ORTEP-3 for Windows (Farrugia, 1997)'
_computing_publication_material 'WinGX (Farrugia, 1999)'
_computing_structure_refinement 'SHELXL97 (Sheldrick, 2008)'
_computing_structure_solution 'SHELXS97 (Sheldrick, 2008)'
_diffrn_ambient_temperature 297(2)
_diffrn_measured_fraction_theta_full 0.994
_diffrn_measured_fraction_theta_max 0.994
_diffrn_measurement_device_type 'Bruker SMART CCD area-detector'
_diffrn_measurement_method '\f and \w'
_diffrn_radiation_monochromator graphite
_diffrn_radiation_type MoK\a
_diffrn_radiation_wavelength 0.71073
_diffrn_reflns_av_R_equivalents 0.0584
_diffrn_reflns_av_sigmaI/netI 0.0478
_diffrn_reflns_limit_h_max 28
_diffrn_reflns_limit_h_min -19
_diffrn_reflns_limit_k_max 7
_diffrn_reflns_limit_k_min -7
_diffrn_reflns_limit_l_max 21
_diffrn_reflns_limit_l_min -22
_diffrn_reflns_number 6895
_diffrn_reflns_theta_full 26.06
_diffrn_reflns_theta_max 26.06
_diffrn_reflns_theta_min 1.87
_exptl_absorpt_coefficient_mu 6.337
_exptl_absorpt_correction_T_max 1.000000
_exptl_absorpt_correction_T_min 0.398947
_exptl_absorpt_correction_type multi-scan
_exptl_absorpt_process_details '(SADABS; Bruker, 2001)'
_exptl_crystal_colour colorless
_exptl_crystal_density_diffrn 1.836
_exptl_crystal_density_method 'not measured'
_exptl_crystal_description parallelepiped
_exptl_crystal_F_000 1376
_exptl_crystal_size_max 0.56
_exptl_crystal_size_mid 0.48
_exptl_crystal_size_min 0.20
_refine_diff_density_max 1.116
_refine_diff_density_min -1.085
_refine_ls_extinction_method none
_refine_ls_goodness_of_fit_ref 0.957
_refine_ls_hydrogen_treatment constr
_refine_ls_matrix_type full
_refine_ls_number_parameters 154
_refine_ls_number_reflns 2501
_refine_ls_number_restraints 0
_refine_ls_restrained_S_all 0.957
_refine_ls_R_factor_all 0.0712
_refine_ls_R_factor_gt 0.0551
_refine_ls_shift/su_max 0.000
_refine_ls_shift/su_mean 0.000
_refine_ls_structure_factor_coef Fsqd
_refine_ls_weighting_details 'calc w=1/[\s^2^(Fo^2^)+(0.0950P)^2^+0.0000P] where P=(Fo^2^+2Fc^2^)/3'
_refine_ls_weighting_scheme calc
_refine_ls_wR_factor_gt 0.1358
_refine_ls_wR_factor_ref 0.1439
_reflns_number_gt 1817
_reflns_number_total 2501
_reflns_threshold_expression I>2\s(I)
_cod_data_source_file nr2004.cif
_cod_data_source_block I
_cod_original_cell_volume 2547.6(6)
_cod_original_sg_symbol_H-M 'C 2/c'
_cod_database_code 2230100
_cod_database_fobs_code 2230100

loop_
_symmetry_equiv_pos_as_xyz
'x, y, z'
'-x, y, -z+1/2'
'x+1/2, y+1/2, z'
'-x+1/2, y+1/2, -z+1/2'
'-x, -y, -z'
'x, -y, z-1/2'
'-x+1/2, -y+1/2, -z'
'x+1/2, -y+1/2, z-1/2'

loop_
_atom_site_type_symbol
_atom_site_label
_atom_site_fract_x
_atom_site_fract_y
_atom_site_fract_z
_atom_site_U_iso_or_equiv
_atom_site_adp_type
_atom_site_calc_flag
_atom_site_refinement_flags
_atom_site_occupancy
_atom_site_disorder_assembly
_atom_site_disorder_group
Br Br1 0.02569(2) 0.67170(9) 0.16329(3) 0.0637(2) Uani d . 1 . .
Br Br2 0.02816(3) 0.21416(10) 0.07270(4) 0.0725(3) Uani d . 1 . .
C C1 0.0959(2) 0.5881(7) 0.1431(2) 0.0420(10) Uani d . 1 . .
C C2 0.1462(2) 0.7148(7) 0.1649(2) 0.0451(10) Uani d . 1 . .
H H2A 0.1447 0.8436 0.1881 0.054 Uiso calc R 1 . .
C C3 0.2004(2) 0.6583(7) 0.1536(2) 0.0406(10) Uani d . 1 . .
C C4 0.2517(2) 0.7938(7) 0.1720(2) 0.0451(11) Uani d . 1 . .
H H4A 0.2510 0.9253 0.1938 0.054 Uiso calc R 1 . .
C C5 0.3020(2) 0.7309(7) 0.1576(2) 0.0439(10) Uani d . 1 . .
C C6 0.3608(2) 0.8382(8) 0.1631(3) 0.0545(13) Uani d . 1 . .
H H6A 0.3726 0.9605 0.1979 0.065 Uiso calc R 1 . .
C C7 0.3561(2) 0.8766(9) 0.0789(3) 0.0583(13) Uani d . 1 . .
H H7A 0.3178 0.9466 0.0488 0.070 Uiso calc R 1 . .
H H7B 0.3900 0.9621 0.0779 0.070 Uiso calc R 1 . .
C C8 0.3584(2) 0.6567(8) 0.0465(3) 0.0595(14) Uani d . 1 . .
H H8A 0.3932 0.6426 0.0302 0.071 Uiso calc R 1 . .
H H8B 0.3209 0.6252 0.0025 0.071 Uiso calc R 1 . .
C C9 0.3656(2) 0.5124(9) 0.1171(3) 0.0612(13) Uani d . 1 . .
H H9A 0.3814 0.3705 0.1151 0.073 Uiso calc R 1 . .
C C10 0.3047(2) 0.5253(7) 0.1275(3) 0.0454(10) Uani d . 1 . .
C C11 0.2564(2) 0.3915(8) 0.1093(3) 0.0513(11) Uani d . 1 . .
H H11A 0.2586 0.2587 0.0893 0.062 Uiso calc R 1 . .
C C12 0.2025(2) 0.4553(6) 0.1210(2) 0.0387(9) Uani d . 1 . .
C C13 0.1496(2) 0.3277(7) 0.0989(3) 0.0479(11) Uani d . 1 . .
H H13A 0.1504 0.1961 0.0772 0.057 Uiso calc R 1 . .
C C14 0.0971(2) 0.3921(7) 0.1085(2) 0.0454(10) Uani d . 1 . .
C C15 0.4058(2) 0.6541(10) 0.1856(3) 0.0692(16) Uani d . 1 . .
H H15A 0.4115 0.5958 0.2365 0.083 Uiso calc R 1 . .
H H15B 0.4452 0.6885 0.1826 0.083 Uiso calc R 1 . .

loop_
_atom_site_aniso_label
_atom_site_aniso_U_11
_atom_site_aniso_U_22
_atom_site_aniso_U_33
_atom_site_aniso_U_12
_atom_site_aniso_U_13
_atom_site_aniso_U_23
Br1 0.0470(3) 0.0745(4) 0.0825(4) -0.0007(3) 0.0389(3) 0.0001(3)
Br2 0.0554(4) 0.0786(4) 0.0901(5) -0.0332(3) 0.0345(3) -0.0187(3)
C1 0.038(2) 0.052(3) 0.041(2) -0.005(2) 0.021(2) 0.0023(18)
C2 0.046(3) 0.048(3) 0.048(3) -0.007(2) 0.025(2) -0.0068(19)
C3 0.043(2) 0.045(2) 0.038(2) -0.006(2) 0.020(2) -0.0012(18)
C4 0.046(3) 0.054(3) 0.038(2) -0.009(2) 0.019(2) -0.0092(18)
C5 0.037(2) 0.056(3) 0.038(2) -0.013(2) 0.013(2) -0.0047(19)
C6 0.044(3) 0.072(3) 0.049(3) -0.023(2) 0.018(2) -0.011(2)
C7 0.049(3) 0.072(3) 0.058(3) -0.009(3) 0.024(2) 0.008(2)
C8 0.041(3) 0.087(4) 0.059(3) -0.011(3) 0.028(2) -0.011(3)
C9 0.041(3) 0.065(3) 0.084(4) 0.004(3) 0.031(3) 0.007(3)
C10 0.034(2) 0.056(3) 0.048(2) -0.001(2) 0.017(2) 0.003(2)
C11 0.050(3) 0.042(2) 0.068(3) -0.001(2) 0.030(2) -0.003(2)
C12 0.039(2) 0.041(2) 0.039(2) -0.0049(19) 0.0171(19) -0.0002(17)
C13 0.052(3) 0.040(2) 0.059(3) -0.011(2) 0.029(2) -0.0076(19)
C14 0.041(2) 0.052(3) 0.044(2) -0.013(2) 0.017(2) 0.0022(19)
C15 0.036(3) 0.107(5) 0.061(3) -0.003(3) 0.013(2) 0.019(3)

loop_
_atom_type_symbol
_atom_type_description
_atom_type_scat_dispersion_real
_atom_type_scat_dispersion_imag
_atom_type_scat_source
C C 0.0033 0.0016 'International Tables Vol C Tables 4.2.6.8 and 6.1.1.4'
H H 0.0000 0.0000 'International Tables Vol C Tables 4.2.6.8 and 6.1.1.4'
Br Br -0.2901 2.4595 'International Tables Vol C Tables 4.2.6.8 and 6.1.1.4'

loop_
_geom_angle_atom_site_label_1
_geom_angle_atom_site_label_2
_geom_angle_atom_site_label_3
_geom_angle_site_symmetry_1
_geom_angle_site_symmetry_3
_geom_angle
_geom_angle_publ_flag
C2 C1 C14 . . 119.8(4) ?
C2 C1 Br1 . . 119.8(3) ?
C14 C1 Br1 . . 120.3(3) ?
C1 C2 C3 . . 122.4(4) ?
C1 C2 H2A . . 118.8 ?
C3 C2 H2A . . 118.8 ?
C12 C3 C4 . . 119.3(4) ?
C12 C3 C2 . . 117.8(4) ?
C4 C3 C2 . . 122.9(4) ?
C5 C4 C3 . . 119.7(4) ?
C5 C4 H4A . . 120.1 ?
C3 C4 H4A . . 120.1 ?
C4 C5 C10 . . 120.6(4) ?
C4 C5 C6 . . 133.7(4) ?
C10 C5 C6 . . 105.7(4) ?
C5 C6 C15 . . 101.2(4) ?
C5 C6 C7 . . 106.4(4) ?
C15 C6 C7 . . 100.4(4) ?
C5 C6 H6A . . 115.6 ?
C15 C6 H6A . . 115.6 ?
C7 C6 H6A . . 115.6 ?
C8 C7 C6 . . 104.5(4) ?
C8 C7 H7A . . 110.9 ?
C6 C7 H7A . . 110.9 ?
C8 C7 H7B . . 110.9 ?
C6 C7 H7B . . 110.9 ?
H7A C7 H7B . . 108.9 ?
C7 C8 C9 . . 102.8(4) ?
C7 C8 H8A . . 111.2 ?
C9 C8 H8A . . 111.2 ?
C7 C8 H8B . . 111.2 ?
C9 C8 H8B . . 111.2 ?
H8A C8 H8B . . 109.1 ?
C10 C9 C8 . . 105.1(4) ?
C10 C9 C15 . . 100.5(4) ?
C8 C9 C15 . . 100.6(4) ?
C10 C9 H9A . . 116.1 ?
C8 C9 H9A . . 116.1 ?
C15 C9 H9A . . 116.1 ?
C11 C10 C5 . . 121.1(4) ?
C11 C10 C9 . . 132.6(5) ?
C5 C10 C9 . . 106.1(4) ?
C10 C11 C12 . . 119.5(4) ?
C10 C11 H11A . . 120.2 ?
C12 C11 H11A . . 120.2 ?
C11 C12 C3 . . 119.6(4) ?
C11 C12 C13 . . 122.0(4) ?
C3 C12 C13 . . 118.4(4) ?
C14 C13 C12 . . 121.8(4) ?
C14 C13 H13A . . 119.1 ?
C12 C13 H13A . . 119.1 ?
C13 C14 C1 . . 119.7(4) ?
C13 C14 Br2 . . 118.1(3) ?
C1 C14 Br2 . . 122.1(4) ?
C6 C15 C9 . . 94.3(4) ?
C6 C15 H15A . . 112.9 ?
C9 C15 H15A . . 112.9 ?
C6 C15 H15B . . 112.9 ?
C9 C15 H15B . . 112.9 ?
H15A C15 H15B . . 110.3 ?

loop_
_geom_bond_atom_site_label_1
_geom_bond_atom_site_label_2
_geom_bond_site_symmetry_2
_geom_bond_distance
_geom_bond_publ_flag
Br1 C1 . 1.892(4) ?
Br2 C14 . 1.881(4) ?
C1 C2 . 1.359(6) ?
C1 C14 . 1.405(6) ?
C2 C3 . 1.407(6) ?
C2 H2A . 0.9300 ?
C3 C12 . 1.432(6) ?
C3 C4 . 1.415(6) ?
C4 C5 . 1.363(6) ?
C4 H4A . 0.9300 ?
C5 C10 . 1.430(7) ?
C5 C6 . 1.506(6) ?
C6 C15 . 1.526(8) ?
C6 C7 . 1.533(6) ?
C6 H6A . 0.9800 ?
C7 C8 . 1.529(7) ?
C7 H7A . 0.9700 ?
C7 H7B . 0.9700 ?
C8 C9 . 1.548(7) ?
C8 H8A . 0.9700 ?
C8 H8B . 0.9700 ?
C9 C10 . 1.512(6) ?
C9 C15 . 1.552(8) ?
C9 H9A . 0.9800 ?
C10 C11 . 1.355(7) ?
C11 C12 . 1.417(6) ?
C11 H11A . 0.9300 ?
C12 C13 . 1.409(6) ?
C13 C14 . 1.368(7) ?
C13 H13A . 0.9300 ?
C15 H15A . 0.9700 ?
C15 H15B . 0.9700 ?

loop_
_geom_hbond_atom_site_label_D
_geom_hbond_atom_site_label_H
_geom_hbond_atom_site_label_A
_geom_hbond_site_symmetry_A
_geom_hbond_distance_DH
_geom_hbond_distance_HA
_geom_hbond_distance_DA
_geom_hbond_angle_DHA
C8 H8A Br2 3_555 0.972 3.000(10) 3.843(16) 146.0(10)

loop_
_geom_torsion_atom_site_label_1
_geom_torsion_atom_site_label_2
_geom_torsion_atom_site_label_3
_geom_torsion_atom_site_label_4
_geom_torsion_site_symmetry_1
_geom_torsion_site_symmetry_2
_geom_torsion_site_symmetry_3
_geom_torsion_site_symmetry_4
_geom_torsion
_geom_torsion_publ_flag
C14 C1 C2 C3 . . . . 0.5(7) ?
Br1 C1 C2 C3 . . . . 178.0(3) ?
C1 C2 C3 C12 . . . . -2.8(6) ?
C1 C2 C3 C4 . . . . 176.3(4) ?
C12 C3 C4 C5 . . . . 0.8(6) ?
C2 C3 C4 C5 . . . . -178.2(4) ?
C3 C4 C5 C10 . . . . -2.9(6) ?
C3 C4 C5 C6 . . . . 173.9(4) ?
C4 C5 C6 C15 . . . . 147.7(5) ?
C10 C5 C6 C15 . . . . -35.1(5) ?
C4 C5 C6 C7 . . . . -107.8(6) ?
C10 C5 C6 C7 . . . . 69.4(5) ?
C5 C6 C7 C8 . . . . -68.1(5) ?
C15 C6 C7 C8 . . . . 36.9(5) ?
C6 C7 C8 C9 . . . . -1.0(5) ?
C7 C8 C9 C10 . . . . 69.5(5) ?
C7 C8 C9 C15 . . . . -34.6(5) ?
C4 C5 C10 C11 . . . . 2.9(7) ?
C6 C5 C10 C11 . . . . -174.7(4) ?
C4 C5 C10 C9 . . . . 178.7(4) ?
C6 C5 C10 C9 . . . . 1.0(5) ?
C8 C9 C10 C11 . . . . 103.6(6) ?
C15 C9 C10 C11 . . . . -152.3(5) ?
C8 C9 C10 C5 . . . . -71.4(5) ?
C15 C9 C10 C5 . . . . 32.6(5) ?
C5 C10 C11 C12 . . . . -0.6(7) ?
C9 C10 C11 C12 . . . . -175.1(5) ?
C10 C11 C12 C3 . . . . -1.5(6) ?
C10 C11 C12 C13 . . . . 176.2(4) ?
C4 C3 C12 C11 . . . . 1.4(6) ?
C2 C3 C12 C11 . . . . -179.5(4) ?
C4 C3 C12 C13 . . . . -176.3(4) ?
C2 C3 C12 C13 . . . . 2.8(6) ?
C11 C12 C13 C14 . . . . -178.3(4) ?
C3 C12 C13 C14 . . . . -0.6(6) ?
C12 C13 C14 C1 . . . . -1.7(7) ?
C12 C13 C14 Br2 . . . . 177.3(3) ?
C2 C1 C14 C13 . . . . 1.8(6) ?
Br1 C1 C14 C13 . . . . -175.7(3) ?
C2 C1 C14 Br2 . . . . -177.1(3) ?
Br1 C1 C14 Br2 . . . . 5.3(5) ?
C5 C6 C15 C9 . . . . 52.5(4) ?
C7 C6 C15 C9 . . . . -56.7(4) ?
C10 C9 C15 C6 . . . . -51.5(4) ?
C8 C9 C15 C6 . . . . 56.3(4) ?
